data_2219694
loop_
_publ_author_name
'Wen, Liyuan'
'Yin, Handong'
'Quan, Li'
'Wang, Daqi'

_publ_section_title
;
 Triphenylbis(2,4,5-trifluoro-3-methoxybenzoato)antimony(V)
;
_journal_coeditor_code RZ2246
_journal_issue 10
_journal_name_full 'Acta Crystallographica Section E'
_journal_page_first m1303
_journal_paper_doi 10.1107/S1600536808029656
_journal_volume 64
_journal_year 2008
_chemical_formula_iupac '[Sb (C6 H5)3 (C8 H4 F3 O3)2]'
_chemical_formula_moiety 'C34 H23 F6 O6 Sb'
_chemical_formula_sum 'C34 H23 F6 O6 Sb'
_chemical_formula_weight 763.27
_chemical_name_systematic
;
Triphenylbis(2,4,5-trifluoro-3-methoxybenzoato)antimony(V)
;
_space_group_IT_number 15
_symmetry_cell_setting monoclinic
_symmetry_space_group_name_Hall '-C 2yc'
_symmetry_space_group_name_H-M 'C 1 2/c 1'
_atom_sites_solution_hydrogens geom
_atom_sites_solution_primary direct
_atom_sites_solution_secondary difmap
_audit_creation_method SHELXL-97
_cell_angle_alpha 90.00
_cell_angle_beta 120.107(2)
_cell_angle_gamma 90.00
_cell_formula_units_Z 4
_cell_length_a 12.7970(14)
_cell_length_b 22.890(2)
_cell_length_c 12.5131(10)
_cell_measurement_reflns_used 3589
_cell_measurement_temperature 293(2)
_cell_measurement_theta_max 23.864
_cell_measurement_theta_min 2.602
_cell_volume 3170.9(5)
_computing_cell_refinement 'SAINT (Siemens, 1996)'
_computing_data_collection 'SMART (Siemens, 1996)'
_computing_data_reduction 'SAINT (Siemens, 1996)'
_computing_molecular_graphics 'SHELXTL (Sheldrick, 2008)'
_computing_publication_material 'SHELXTL (Sheldrick, 2008)'
_computing_structure_refinement 'SHELXL97 (Sheldrick, 2008)'
_computing_structure_solution 'SHELXS97 (Sheldrick, 2008)'
_diffrn_ambient_temperature 293(2)
_diffrn_measured_fraction_theta_full 0.997
_diffrn_measured_fraction_theta_max 0.997
_diffrn_measurement_device_type 'Bruker SMART area-detector'
_diffrn_measurement_method '\f and \w'
_diffrn_radiation_monochromator graphite
_diffrn_radiation_source 'fine-focus sealed tube'
_diffrn_radiation_type MoK\a
_diffrn_radiation_wavelength 0.71073
_diffrn_reflns_av_R_equivalents 0.0361
_diffrn_reflns_av_sigmaI/netI 0.0392
_diffrn_reflns_limit_h_max 15
_diffrn_reflns_limit_h_min -10
_diffrn_reflns_limit_k_max 23
_diffrn_reflns_limit_k_min -27
_diffrn_reflns_limit_l_max 14
_diffrn_reflns_limit_l_min -14
_diffrn_reflns_number 7869
_diffrn_reflns_theta_full 25.01
_diffrn_reflns_theta_max 25.01
_diffrn_reflns_theta_min 2.04
_exptl_absorpt_coefficient_mu 0.950
_exptl_absorpt_correction_T_max 0.718
_exptl_absorpt_correction_T_min 0.635
_exptl_absorpt_correction_type multi-scan
_exptl_absorpt_process_details '(SADABS; Sheldrick, 1996)'
_exptl_crystal_colour colourless
_exptl_crystal_density_diffrn 1.599
_exptl_crystal_density_method 'not measured'
_exptl_crystal_description block
_exptl_crystal_F_000 1520
_exptl_crystal_size_max 0.50
_exptl_crystal_size_mid 0.40
_exptl_crystal_size_min 0.35
_refine_diff_density_max 0.979
_refine_diff_density_min -0.369
_refine_ls_extinction_method none
_refine_ls_goodness_of_fit_ref 1.008
_refine_ls_hydrogen_treatment constr
_refine_ls_matrix_type full
_refine_ls_number_parameters 215
_refine_ls_number_reflns 2791
_refine_ls_number_restraints 0
_refine_ls_restrained_S_all 1.008
_refine_ls_R_factor_all 0.0443
_refine_ls_R_factor_gt 0.0309
_refine_ls_shift/su_max 0.001
_refine_ls_shift/su_mean 0.000
_refine_ls_structure_factor_coef Fsqd
_refine_ls_weighting_details 'calc w=1/[\s^2^(Fo^2^)+(0.053P)^2^+2.3063P] where P=(Fo^2^+2Fc^2^)/3'
_refine_ls_weighting_scheme calc
_refine_ls_wR_factor_gt 0.0767
_refine_ls_wR_factor_ref 0.0925
_reflns_number_gt 2338
_reflns_number_total 2791
_reflns_threshold_expression I>2\s(I)
_cod_data_source_file rz2246.cif
_cod_data_source_block I
_cod_depositor_comments
;
The following automatic conversions were performed:
'_symmetry_cell_setting' value 'Monoclinic' changed to 'monoclinic'
according to '/home/saulius/struct/CIF-dictionaries/cif_core.dic'
dictionary named 'cif_core.dic' version 2.4.1 from 2010-06-29.

Automatic conversion script
Id: cif_fix_enum 1527 2010-12-29 10:47:43Z saulius 

The following automatic conversions were performed:

'_symmetry_cell_setting' value 'Monoclinic' changed to 'monoclinic'
according to /home/saulius/struct/CIF-dictionaries/cif_core.dic
dictionary named 'cif_core.dic' version 2.4.1 from 2010-06-29.

Automatic conversion script
Id: cif_fix_values 1715 2011-07-08 13:25:40Z adriana 
;
_cod_original_sg_symbol_H-M 'C 2/c'
_cod_database_code 2219694
_cod_database_fobs_code 2219694

loop_
_symmetry_equiv_pos_as_xyz
'x, y, z'
'-x, y, -z+1/2'
'x+1/2, y+1/2, z'
'-x+1/2, y+1/2, -z+1/2'
'-x, -y, -z'
'x, -y, z-1/2'
'-x+1/2, -y+1/2, -z'
'x+1/2, -y+1/2, z-1/2'

loop_
_atom_site_type_symbol
_atom_site_label
_atom_site_fract_x
_atom_site_fract_y
_atom_site_fract_z
_atom_site_U_iso_or_equiv
_atom_site_adp_type
_atom_site_calc_flag
_atom_site_refinement_flags
_atom_site_occupancy
Sb Sb1 0.5000 0.601220(13) 0.7500 0.04156(14) Uani d S 1
F F1 0.2452(3) 0.54248(11) 0.8929(3) 0.0850(8) Uani d . 1
F F2 -0.0110(3) 0.65440(19) 0.9796(3) 0.1229(13) Uani d . 1
F F3 0.0513(3) 0.75229(15) 0.9055(3) 0.1104(11) Uani d . 1
O O1 0.3684(2) 0.59621(10) 0.8065(2) 0.0501(6) Uani d . 1
O O2 0.3552(2) 0.69304(12) 0.7893(3) 0.0614(7) Uani d . 1
O O3 0.0880(4) 0.54671(19) 0.9730(4) 0.1077(13) Uani d . 1
C C1 0.3247(3) 0.64637(17) 0.8139(3) 0.0501(9) Uani d . 1
C C2 0.2343(3) 0.64523(17) 0.8571(3) 0.0515(9) Uani d . 1
C C3 0.2004(4) 0.59594(19) 0.8951(4) 0.0608(11) Uani d . 1
C C4 0.1193(4) 0.5976(2) 0.9386(5) 0.0745(14) Uani d . 1
C C5 0.0708(4) 0.6507(3) 0.9410(5) 0.0808(15) Uani d . 1
C C6 0.1022(4) 0.7004(3) 0.9027(5) 0.0789(14) Uani d . 1
C C7 0.1836(3) 0.6985(2) 0.8621(4) 0.0612(10) Uani d . 1
H H7 0.2052 0.7327 0.8380 0.073 Uiso calc R 1
C C8 0.1418(6) 0.5380(3) 1.1036(6) 0.121(2) Uani d . 1
H H8A 0.2277 0.5425 1.1423 0.181 Uiso calc R 1
H H8B 0.1233 0.4994 1.1192 0.181 Uiso calc R 1
H H8C 0.1102 0.5663 1.1367 0.181 Uiso calc R 1
C C9 0.6319(3) 0.63273(16) 0.9264(3) 0.0455(8) Uani d . 1
C C10 0.6261(4) 0.68703(18) 0.9726(4) 0.0609(10) Uani d . 1
H H10 0.5623 0.7123 0.9257 0.073 Uiso calc R 1
C C11 0.7170(4) 0.7030(2) 1.0897(4) 0.0752(13) Uani d . 1
H H11 0.7134 0.7390 1.1222 0.090 Uiso calc R 1
C C12 0.8122(5) 0.6661(3) 1.1582(4) 0.0837(15) Uani d . 1
H H12 0.8736 0.6775 1.2360 0.100 Uiso calc R 1
C C13 0.8168(4) 0.6123(3) 1.1118(5) 0.0858(15) Uani d . 1
H H13 0.8805 0.5870 1.1589 0.103 Uiso calc R 1
C C14 0.7263(4) 0.59551(19) 0.9947(4) 0.0675(12) Uani d . 1
H H14 0.7298 0.5593 0.9629 0.081 Uiso calc R 1
C C15 0.5000 0.5087(2) 0.7500 0.0441(11) Uani d S 1
C C16 0.4754(4) 0.47799(17) 0.8308(4) 0.0601(10) Uani d . 1
H H16 0.4585 0.4981 0.8849 0.072 Uiso calc R 1
C C17 0.4761(5) 0.4175(2) 0.8306(5) 0.0791(14) Uani d . 1
H H17 0.4603 0.3972 0.8853 0.095 Uiso calc R 1
C C18 0.5000 0.3873(3) 0.7500 0.085(2) Uani d S 1
H H18 0.5000 0.3466 0.7500 0.102 Uiso calc SR 1

loop_
_atom_site_aniso_label
_atom_site_aniso_U_11
_atom_site_aniso_U_22
_atom_site_aniso_U_33
_atom_site_aniso_U_12
_atom_site_aniso_U_13
_atom_site_aniso_U_23
Sb1 0.0500(2) 0.0384(2) 0.0411(2) 0.000 0.02652(16) 0.000
F1 0.107(2) 0.0643(16) 0.114(2) -0.0008(14) 0.0786(19) 0.0110(15)
F2 0.092(2) 0.195(4) 0.124(3) 0.005(2) 0.086(2) -0.008(3)
F3 0.105(2) 0.126(3) 0.121(3) 0.0416(19) 0.072(2) -0.008(2)
O1 0.0571(15) 0.0497(15) 0.0566(16) 0.0085(11) 0.0384(13) 0.0076(12)
O2 0.0731(17) 0.0541(16) 0.0691(19) 0.0055(14) 0.0447(15) 0.0113(14)
O3 0.117(3) 0.136(3) 0.097(3) -0.050(3) 0.074(2) -0.004(3)
C1 0.048(2) 0.061(2) 0.042(2) 0.0083(17) 0.0229(17) 0.0064(17)
C2 0.0451(19) 0.065(2) 0.047(2) 0.0059(17) 0.0252(17) 0.0075(18)
C3 0.058(2) 0.073(3) 0.058(3) 0.001(2) 0.034(2) 0.000(2)
C4 0.064(3) 0.105(4) 0.066(3) -0.019(3) 0.041(2) -0.001(3)
C5 0.060(3) 0.128(5) 0.070(3) 0.004(3) 0.044(2) -0.005(3)
C6 0.064(3) 0.105(4) 0.073(3) 0.019(3) 0.038(2) -0.010(3)
C7 0.057(2) 0.071(3) 0.059(2) 0.007(2) 0.031(2) 0.004(2)
C8 0.121(5) 0.135(5) 0.110(5) -0.011(4) 0.061(4) 0.011(5)
C9 0.052(2) 0.047(2) 0.041(2) -0.0099(16) 0.0265(16) -0.0040(16)
C10 0.072(3) 0.055(2) 0.060(3) -0.012(2) 0.036(2) -0.010(2)
C11 0.088(3) 0.080(3) 0.059(3) -0.033(3) 0.039(3) -0.023(2)
C12 0.077(3) 0.116(4) 0.051(3) -0.039(3) 0.027(2) -0.027(3)
C13 0.066(3) 0.113(4) 0.058(3) 0.007(3) 0.016(2) 0.006(3)
C14 0.062(3) 0.077(3) 0.052(3) 0.003(2) 0.020(2) -0.008(2)
C15 0.048(3) 0.043(3) 0.040(3) 0.000 0.022(2) 0.000
C16 0.082(3) 0.052(2) 0.056(2) 0.000(2) 0.042(2) 0.0034(19)
C17 0.108(4) 0.054(3) 0.085(4) -0.005(3) 0.056(3) 0.013(2)
C18 0.116(6) 0.040(3) 0.102(6) 0.000 0.056(5) 0.000

loop_
_atom_type_symbol
_atom_type_description
_atom_type_scat_dispersion_real
_atom_type_scat_dispersion_imag
_atom_type_scat_source
C C 0.0033 0.0016 'International Tables Vol C Tables 4.2.6.8 and 6.1.1.4'
H H 0.0000 0.0000 'International Tables Vol C Tables 4.2.6.8 and 6.1.1.4'
F F 0.0171 0.0103 'International Tables Vol C Tables 4.2.6.8 and 6.1.1.4'
O O 0.0106 0.0060 'International Tables Vol C Tables 4.2.6.8 and 6.1.1.4'
Sb Sb -0.5866 1.5461 'International Tables Vol C Tables 4.2.6.8 and 6.1.1.4'

loop_
_geom_angle_atom_site_label_1
_geom_angle_atom_site_label_2
_geom_angle_atom_site_label_3
_geom_angle_site_symmetry_1
_geom_angle_site_symmetry_3
_geom_angle
C15 Sb1 C9 . . 109.87(10)
C15 Sb1 C9 . 2_656 109.87(10)
C9 Sb1 C9 . 2_656 140.3(2)
C15 Sb1 O1 . 2_656 86.91(6)
C9 Sb1 O1 . 2_656 90.84(12)
C9 Sb1 O1 2_656 2_656 91.25(12)
C15 Sb1 O1 . . 86.91(6)
C9 Sb1 O1 . . 91.25(12)
C9 Sb1 O1 2_656 . 90.84(12)
O1 Sb1 O1 2_656 . 173.83(12)
C1 O1 Sb1 . . 114.6(2)
C4 O3 C8 . . 115.3(5)
O2 C1 O1 . . 123.2(3)
O2 C1 C2 . . 120.3(3)
O1 C1 C2 . . 116.5(3)
C3 C2 C7 . . 117.8(3)
C3 C2 C1 . . 124.9(4)
C7 C2 C1 . . 117.3(3)
F1 C3 C2 . . 121.5(3)
F1 C3 C4 . . 116.0(4)
C2 C3 C4 . . 122.5(4)
O3 C4 C5 . . 122.7(5)
O3 C4 C3 . . 119.5(5)
C5 C4 C3 . . 117.8(4)
F2 C5 C6 . . 119.1(5)
F2 C5 C4 . . 120.0(5)
C6 C5 C4 . . 120.9(4)
F3 C6 C7 . . 119.9(5)
F3 C6 C5 . . 119.1(4)
C7 C6 C5 . . 121.0(5)
C6 C7 C2 . . 120.0(4)
C6 C7 H7 . . 120.0
C2 C7 H7 . . 120.0
O3 C8 H8A . . 109.5
O3 C8 H8B . . 109.5
H8A C8 H8B . . 109.5
O3 C8 H8C . . 109.5
H8A C8 H8C . . 109.5
H8B C8 H8C . . 109.5
C14 C9 C10 . . 120.7(4)
C14 C9 Sb1 . . 115.4(3)
C10 C9 Sb1 . . 123.8(3)
C11 C10 C9 . . 118.9(4)
C11 C10 H10 . . 120.5
C9 C10 H10 . . 120.5
C12 C11 C10 . . 120.7(4)
C12 C11 H11 . . 119.7
C10 C11 H11 . . 119.7
C11 C12 C13 . . 119.9(4)
C11 C12 H12 . . 120.0
C13 C12 H12 . . 120.0
C12 C13 C14 . . 120.2(5)
C12 C13 H13 . . 119.9
C14 C13 H13 . . 119.9
C9 C14 C13 . . 119.5(4)
C9 C14 H14 . . 120.2
C13 C14 H14 . . 120.2
C16 C15 C16 2_656 . 119.3(5)
C16 C15 Sb1 2_656 . 120.3(2)
C16 C15 Sb1 . . 120.3(2)
C17 C16 C15 . . 120.0(4)
C17 C16 H16 . . 120.0
C15 C16 H16 . . 120.0
C18 C17 C16 . . 120.5(5)
C18 C17 H17 . . 119.7
C16 C17 H17 . . 119.7
C17 C18 C17 . 2_656 119.6(6)
C17 C18 H18 . . 120.2
C17 C18 H18 2_656 . 120.2

loop_
_geom_bond_atom_site_label_1
_geom_bond_atom_site_label_2
_geom_bond_site_symmetry_2
_geom_bond_distance
Sb1 C15 . 2.118(5)
Sb1 C9 . 2.122(3)
Sb1 C9 2_656 2.122(3)
Sb1 O1 2_656 2.132(2)
Sb1 O1 . 2.132(2)
F1 C3 . 1.358(5)
F2 C5 . 1.358(5)
F3 C6 . 1.364(6)
O1 C1 . 1.301(4)
O2 C1 . 1.228(4)
O3 C4 . 1.370(6)
O3 C8 . 1.434(7)
C1 C2 . 1.504(5)
C2 C3 . 1.376(5)
C2 C7 . 1.398(5)
C3 C4 . 1.393(6)
C4 C5 . 1.371(7)
C5 C6 . 1.370(8)
C6 C7 . 1.369(6)
C7 H7 . 0.9300
C8 H8A . 0.9600
C8 H8B . 0.9600
C8 H8C . 0.9600
C9 C14 . 1.371(5)
C9 C10 . 1.388(5)
C10 C11 . 1.387(6)
C10 H10 . 0.9300
C11 C12 . 1.372(7)
C11 H11 . 0.9300
C12 C13 . 1.376(7)
C12 H12 . 0.9300
C13 C14 . 1.391(6)
C13 H13 . 0.9300
C14 H14 . 0.9300
C15 C16 2_656 1.390(4)
C15 C16 . 1.390(5)
C16 C17 . 1.384(6)
C16 H16 . 0.9300
C17 C18 . 1.378(6)
C17 H17 . 0.9300
C18 C17 2_656 1.378(6)
C18 H18 . 0.9300

loop_
_geom_hbond_atom_site_label_D
_geom_hbond_atom_site_label_H
_geom_hbond_atom_site_label_A
_geom_hbond_site_symmetry_A
_geom_hbond_distance_DH
_geom_hbond_distance_HA
_geom_hbond_distance_DA
_geom_hbond_angle_DHA
C10 H10 O2 . 0.93 2.36 3.053(5) 131
C16 H16 O1 . 0.93 2.49 2.979(5) 113
C8 H8B O3 5_567 0.96 2.57 3.240(7) 127
C11 H11 O2 8_566 0.93 2.51 3.255(5) 138

loop_
_geom_torsion_atom_site_label_1
_geom_torsion_atom_site_label_2
_geom_torsion_atom_site_label_3
_geom_torsion_atom_site_label_4
_geom_torsion_site_symmetry_1
_geom_torsion_site_symmetry_4
_geom_torsion
C15 Sb1 O1 C1 . . -175.3(2)
C9 Sb1 O1 C1 . . 74.9(3)
C9 Sb1 O1 C1 2_656 . -65.5(3)
Sb1 O1 C1 O2 . . 0.8(5)
Sb1 O1 C1 C2 . . -178.2(2)
O2 C1 C2 C3 . . -175.3(4)
O1 C1 C2 C3 . . 3.8(6)
O2 C1 C2 C7 . . 2.9(5)
O1 C1 C2 C7 . . -178.1(3)
C7 C2 C3 F1 . . 179.9(4)
C1 C2 C3 F1 . . -2.0(6)
C7 C2 C3 C4 . . -0.5(6)
C1 C2 C3 C4 . . 177.6(4)
C8 O3 C4 C5 . . -77.2(7)
C8 O3 C4 C3 . . 105.1(6)
F1 C3 C4 O3 . . -1.5(7)
C2 C3 C4 O3 . . 178.9(4)
F1 C3 C4 C5 . . -179.3(4)
C2 C3 C4 C5 . . 1.1(7)
O3 C4 C5 F2 . . 0.6(8)
C3 C4 C5 F2 . . 178.3(4)
O3 C4 C5 C6 . . -178.2(5)
C3 C4 C5 C6 . . -0.5(8)
F2 C5 C6 F3 . . 0.6(7)
C4 C5 C6 F3 . . 179.5(5)
F2 C5 C6 C7 . . -179.5(4)
C4 C5 C6 C7 . . -0.7(8)
F3 C6 C7 C2 . . -178.9(4)
C5 C6 C7 C2 . . 1.3(7)
C3 C2 C7 C6 . . -0.7(6)
C1 C2 C7 C6 . . -178.9(4)
C15 Sb1 C9 C14 . . 25.4(3)
C9 Sb1 C9 C14 2_656 . -154.6(3)
O1 Sb1 C9 C14 2_656 . -61.7(3)
O1 Sb1 C9 C14 . . 112.5(3)
C15 Sb1 C9 C10 . . -154.6(3)
C9 Sb1 C9 C10 2_656 . 25.4(3)
O1 Sb1 C9 C10 2_656 . 118.3(3)
O1 Sb1 C9 C10 . . -67.5(3)
C14 C9 C10 C11 . . -0.5(6)
Sb1 C9 C10 C11 . . 179.5(3)
C9 C10 C11 C12 . . 1.0(7)
C10 C11 C12 C13 . . -1.4(7)
C11 C12 C13 C14 . . 1.2(8)
C10 C9 C14 C13 . . 0.4(7)
Sb1 C9 C14 C13 . . -179.6(4)
C12 C13 C14 C9 . . -0.7(8)
C9 Sb1 C15 C16 . 2_656 -119.9(2)
C9 Sb1 C15 C16 2_656 2_656 60.1(2)
O1 Sb1 C15 C16 2_656 2_656 -30.1(2)
O1 Sb1 C15 C16 . 2_656 149.9(2)
C9 Sb1 C15 C16 . . 60.1(2)
C9 Sb1 C15 C16 2_656 . -119.9(2)
O1 Sb1 C15 C16 2_656 . 149.9(2)
O1 Sb1 C15 C16 . . -30.1(2)
C16 C15 C16 C17 2_656 . 0.3(3)
Sb1 C15 C16 C17 . . -179.7(3)
C15 C16 C17 C18 . . -0.6(7)
C16 C17 C18 C17 . 2_656 0.3(3)
